data_7712643
loop_
_publ_author_name
'Karmakar, Himadri'
'Kumar, Ravi'
'Sharma, Jyoti'
'Bag, Jayanta'
'Pal, Kuntal'
'Panda, Tarun K.'
'Chandrasekhar, Vadapalli'

_publ_section_title
;
 N^N <i>vs.</i> N^E (E = S or Se) coordination behavior of
 imino-phosphanamidinate chalcogenide ligands towards aluminum alkyls:
 efficient hydroboration catalysis of nitriles, alkynes, and alkenes.
;
_journal_name_full 'Dalton transactions (Cambridge, England : 2003)'
_journal_paper_doi 10.1039/d3dt00038a
_journal_year 2023
_chemical_formula_moiety 'C40 H52 Al N5 P Se'
_chemical_formula_sum 'C40 H52 Al N5 P Se'
_chemical_formula_weight 739.77
_space_group_crystal_system monoclinic
_space_group_IT_number 14
_space_group_name_Hall '-P 2yn'
_space_group_name_H-M_alt 'P 1 21/n 1'
_atom_sites_solution_hydrogens geom
_atom_sites_solution_primary iterative
_audit_creation_date 2023-02-09
_audit_creation_method
;
Olex2 1.3
(compiled 2020.11.12 svn.r5f609507 for OlexSys, GUI svn.r6408)
;
_audit_update_record
;
2023-02-09 deposited with the CCDC.	2023-02-20 downloaded from the CCDC.
;
_cell_angle_alpha 90
_cell_angle_beta 91.623(3)
_cell_angle_gamma 90
_cell_formula_units_Z 4
_cell_length_a 10.1884(10)
_cell_length_b 17.2889(19)
_cell_length_c 22.976(3)
_cell_measurement_reflns_used 9759
_cell_measurement_temperature 273.15
_cell_measurement_theta_max 25.036
_cell_measurement_theta_min 2.129
_cell_volume 4045.5(8)
_computing_molecular_graphics 'Olex2 1.3 (Dolomanov et al., 2009)'
_computing_publication_material 'Olex2 1.3 (Dolomanov et al., 2009)'
_computing_structure_refinement 'XL  (Sheldrick, 2008)'
_computing_structure_solution 'olex2.solve 1.3 (Bourhis et al., 2015)'
_diffrn_ambient_temperature 273.15
_diffrn_measured_fraction_theta_full 0.994
_diffrn_measured_fraction_theta_max 0.994
_diffrn_measurement_device_type 'Bruker APEX-II CCD'
_diffrn_measurement_method '\f and \w scans'
_diffrn_radiation_type MoK\a
_diffrn_radiation_wavelength 0.71073
_diffrn_reflns_av_R_equivalents 0.0544
_diffrn_reflns_av_unetI/netI 0.0315
_diffrn_reflns_Laue_measured_fraction_full 0.994
_diffrn_reflns_Laue_measured_fraction_max 0.994
_diffrn_reflns_limit_h_max 12
_diffrn_reflns_limit_h_min -12
_diffrn_reflns_limit_k_max 20
_diffrn_reflns_limit_k_min -20
_diffrn_reflns_limit_l_max 27
_diffrn_reflns_limit_l_min -27
_diffrn_reflns_number 53392
_diffrn_reflns_point_group_measured_fraction_full 0.994
_diffrn_reflns_point_group_measured_fraction_max 0.994
_diffrn_reflns_theta_full 25.036
_diffrn_reflns_theta_max 25.036
_diffrn_reflns_theta_min 2.129
_diffrn_standards_number 0
_exptl_absorpt_coefficient_mu 1.022
_exptl_absorpt_correction_T_max 1.00000
_exptl_absorpt_correction_T_min 0.69716
_exptl_absorpt_correction_type multi-scan
_exptl_crystal_colour colorless
_exptl_crystal_density_diffrn 1.215
_exptl_crystal_description block
_exptl_crystal_F_000 1556
_exptl_crystal_size_max 0.26
_exptl_crystal_size_mid 0.21
_exptl_crystal_size_min 0.19
_refine_diff_density_max 0.331
_refine_diff_density_min -0.455
_refine_diff_density_rms 0.042
_refine_ls_extinction_method none
_refine_ls_goodness_of_fit_ref 1.033
_refine_ls_hydrogen_treatment constr
_refine_ls_matrix_type full
_refine_ls_number_parameters 445
_refine_ls_number_reflns 7114
_refine_ls_number_restraints 0
_refine_ls_restrained_S_all 1.033
_refine_ls_R_factor_all 0.0507
_refine_ls_R_factor_gt 0.0352
_refine_ls_shift/su_max 0.001
_refine_ls_shift/su_mean 0.000
_refine_ls_structure_factor_coef Fsqd
_refine_ls_weighting_details 'w=1/[\s^2^(Fo^2^)+(0.0414P)^2^+1.9913P] where P=(Fo^2^+2Fc^2^)/3'
_refine_ls_weighting_scheme calc
_refine_ls_wR_factor_gt 0.0848
_refine_ls_wR_factor_ref 0.0937
_reflns_Friedel_coverage 0.000
_reflns_number_gt 5700
_reflns_number_total 7114
_reflns_threshold_expression 'I > 2\s(I)'
_cod_data_source_file d3dt00038a2.cif
_cod_data_source_block 6b
_cod_database_code 7712643
_shelx_shelxl_version_number 2016/6
_shelx_space_group_comment
;
The symmetry employed for this shelxl refinement is uniquely defined
by the following loop, which should always be used as a source of
symmetry information in preference to the above space-group names.
They are only intended as comments.
;
_olex2_refinement_description
;
1. Fixed Uiso
 At 1.2 times of:
  All C(H) groups
 At 1.5 times of:
  All C(H,H,H) groups
2.a Ternary CH refined with riding coordinates:
 C12(H12), C33(H33)
2.b Aromatic/amide H refined with riding coordinates:
 C2(H2), C3(H3), C8(H8), C9(H9), C10(H10), C17(H17), C19(H19), C26(H26),
 C28(H28), C36(H36), C37(H37), C38(H38), C39(H39), C40(H40)
2.c Idealised Me refined as rotating group:
 C4(H4A,H4B,H4C), C5(H5A,H5B,H5C), C13(H13A,H13B,H13C), C14(H14A,H14B,H14C),
 C21(H21A,H21B,H21C), C22(H22A,H22B,H22C), C23(H23A,H23B,H23C), C30(H30A,H30B,
 H30C), C31(H31A,H31B,H31C), C32(H32A,H32B,H32C), C34(H34A,H34B,H34C), C35(H35A,
 H35B,H35C)
;
_olex2_submission_special_instructions 'No special instructions were received'

loop_
_space_group_symop_operation_xyz
'x, y, z'
'-x+1/2, y+1/2, -z+1/2'
'-x, -y, -z'
'x-1/2, -y-1/2, z-1/2'

loop_
_atom_site_label
_atom_site_type_symbol
_atom_site_fract_x
_atom_site_fract_y
_atom_site_fract_z
_atom_site_U_iso_or_equiv
_atom_site_adp_type
_atom_site_occupancy
_atom_site_site_symmetry_order
_atom_site_calc_flag
_atom_site_refinement_flags_posn
_atom_site_refinement_flags_adp
_atom_site_refinement_flags_occupancy
_atom_site_disorder_assembly
_atom_site_disorder_group
Se1 Se 0.81416(2) 0.18830(2) 0.27446(2) 0.04944(10) Uani 1 1 d . . . . .
P2 P 0.63194(5) 0.24353(3) 0.27268(2) 0.03420(14) Uani 1 1 d . . . . .
Al1 Al 0.49227(7) 0.33030(4) 0.34593(3) 0.04321(18) Uani 1 1 d . . . . .
N1 N 0.52737(17) 0.22699(10) 0.32444(8) 0.0363(4) Uani 1 1 d . . . . .
N2 N 0.63282(17) 0.33970(10) 0.28819(8) 0.0362(4) Uani 1 1 d . . . . .
N3 N 0.7764(2) 0.44598(11) 0.30864(9) 0.0472(5) Uani 1 1 d . . . . .
N4 N 0.7784(2) 0.40421(11) 0.22011(8) 0.0473(5) Uani 1 1 d . . . . .
N5 N 0.5495(2) 0.23011(14) 0.20150(10) 0.0595(6) Uani 1 1 d . . . . .
C1 C 0.7230(2) 0.39156(13) 0.27255(10) 0.0386(5) Uani 1 1 d . . . . .
C2 C 0.8631(3) 0.49183(16) 0.27876(13) 0.0657(8) Uani 1 1 d . . . . .
H2 H 0.911312 0.533164 0.293981 0.079 Uiso 1 1 calc R U . . .
C3 C 0.8648(3) 0.46626(16) 0.22494(13) 0.0639(8) Uani 1 1 d . . . . .
H3 H 0.914995 0.486187 0.195264 0.077 Uiso 1 1 calc R U . . .
C4 C 0.5157(3) 0.34942(17) 0.42900(12) 0.0640(8) Uani 1 1 d . . . . .
H4A H 0.458335 0.316222 0.450062 0.096 Uiso 1 1 calc R U . . .
H4B H 0.495244 0.402450 0.437191 0.096 Uiso 1 1 calc R U . . .
H4C H 0.605169 0.339042 0.440748 0.096 Uiso 1 1 calc R U . . .
C5 C 0.3306(3) 0.37974(18) 0.31464(14) 0.0682(8) Uani 1 1 d . . . . .
H5A H 0.348523 0.404679 0.278394 0.102 Uiso 1 1 calc R U . . .
H5B H 0.300690 0.417433 0.341933 0.102 Uiso 1 1 calc R U . . .
H5C H 0.263938 0.341145 0.308383 0.102 Uiso 1 1 calc R U . . .
C6 C 0.4953(2) 0.15313(13) 0.34900(10) 0.0391(5) Uani 1 1 d . . . . .
C7 C 0.5729(3) 0.12130(14) 0.39483(10) 0.0492(6) Uani 1 1 d . . . . .
C8 C 0.5358(3) 0.05027(17) 0.41795(13) 0.0672(8) Uani 1 1 d . . . . .
H8 H 0.587372 0.028332 0.447628 0.081 Uiso 1 1 calc R U . . .
C9 C 0.4263(4) 0.01205(18) 0.39839(15) 0.0772(10) Uani 1 1 d . . . . .
H9 H 0.404582 -0.035649 0.414170 0.093 Uiso 1 1 calc R U . . .
C10 C 0.3488(3) 0.04416(17) 0.35557(14) 0.0684(8) Uani 1 1 d . . . . .
H10 H 0.273239 0.018240 0.342961 0.082 Uiso 1 1 calc R U . . .
C11 C 0.3798(2) 0.11500(14) 0.33005(11) 0.0502(6) Uani 1 1 d . . . . .
C12 C 0.6912(3) 0.16042(18) 0.42302(12) 0.0614(7) Uani 1 1 d . . . . .
H12 H 0.706611 0.208749 0.401998 0.074 Uiso 1 1 calc R U . . .
C13 C 0.6637(5) 0.1811(2) 0.48687(14) 0.1019(13) Uani 1 1 d . . . . .
H13A H 0.584653 0.211091 0.488336 0.153 Uiso 1 1 calc R U . . .
H13B H 0.735848 0.210519 0.503033 0.153 Uiso 1 1 calc R U . . .
H13C H 0.653665 0.134408 0.508955 0.153 Uiso 1 1 calc R U . . .
C14 C 0.8157(3) 0.1113(2) 0.42021(18) 0.1009(13) Uani 1 1 d . . . . .
H14A H 0.805159 0.065093 0.442755 0.151 Uiso 1 1 calc R U . . .
H14B H 0.889158 0.140298 0.435640 0.151 Uiso 1 1 calc R U . . .
H14C H 0.831026 0.097717 0.380459 0.151 Uiso 1 1 calc R U . . .
C15 C 0.7666(2) 0.45426(14) 0.37077(10) 0.0455(6) Uani 1 1 d . . . . .
C16 C 0.6802(2) 0.50884(14) 0.39249(11) 0.0497(6) Uani 1 1 d . . . . .
C17 C 0.6874(3) 0.52304(16) 0.45178(12) 0.0606(7) Uani 1 1 d . . . . .
H17 H 0.630608 0.559109 0.467411 0.073 Uiso 1 1 calc R U . . .
C18 C 0.7760(3) 0.48556(18) 0.48850(12) 0.0641(8) Uani 1 1 d . . . . .
C19 C 0.8595(3) 0.43127(18) 0.46474(12) 0.0625(7) Uani 1 1 d . . . . .
H19 H 0.919095 0.405445 0.489197 0.075 Uiso 1 1 calc R U . . .
C20 C 0.8568(2) 0.41437(15) 0.40594(11) 0.0521(6) Uani 1 1 d . . . . .
C21 C 0.9501(3) 0.35625(19) 0.38109(14) 0.0728(9) Uani 1 1 d . . . . .
H21A H 1.002518 0.333715 0.412061 0.109 Uiso 1 1 calc R U . . .
H21B H 1.006295 0.381617 0.354200 0.109 Uiso 1 1 calc R U . . .
H21C H 0.901014 0.316393 0.361176 0.109 Uiso 1 1 calc R U . . .
C22 C 0.7816(4) 0.5019(3) 0.55355(13) 0.0981(12) Uani 1 1 d . . . . .
H22A H 0.762811 0.555505 0.560191 0.147 Uiso 1 1 calc R U . . .
H22B H 0.867739 0.489920 0.569043 0.147 Uiso 1 1 calc R U . . .
H22C H 0.717867 0.470479 0.572476 0.147 Uiso 1 1 calc R U . . .
C23 C 0.5817(3) 0.55015(17) 0.35396(13) 0.0678(8) Uani 1 1 d . . . . .
H23A H 0.513091 0.514913 0.342216 0.102 Uiso 1 1 calc R U . . .
H23B H 0.624157 0.569375 0.320110 0.102 Uiso 1 1 calc R U . . .
H23C H 0.544755 0.592591 0.374894 0.102 Uiso 1 1 calc R U . . .
C24 C 0.7491(2) 0.37133(15) 0.16361(10) 0.0482(6) Uani 1 1 d . . . . .
C25 C 0.6350(3) 0.39434(17) 0.13407(12) 0.0605(7) Uani 1 1 d . . . . .
C26 C 0.6171(3) 0.3689(2) 0.07713(13) 0.0836(10) Uani 1 1 d . . . . .
H26 H 0.540497 0.382403 0.056621 0.100 Uiso 1 1 calc R U . . .
C27 C 0.7088(4) 0.3242(3) 0.05008(14) 0.0935(12) Uani 1 1 d . . . . .
C28 C 0.8217(3) 0.3044(2) 0.08076(14) 0.0794(10) Uani 1 1 d . . . . .
H28 H 0.883658 0.273934 0.062627 0.095 Uiso 1 1 calc R U . . .
C29 C 0.8465(3) 0.32784(16) 0.13719(12) 0.0562(7) Uani 1 1 d . . . . .
C30 C 0.9751(3) 0.30900(19) 0.16713(14) 0.0717(9) Uani 1 1 d . . . . .
H30A H 1.012992 0.264513 0.149095 0.108 Uiso 1 1 calc R U . . .
H30B H 0.961004 0.298174 0.207458 0.108 Uiso 1 1 calc R U . . .
H30C H 1.033590 0.352230 0.164033 0.108 Uiso 1 1 calc R U . . .
C31 C 0.6868(5) 0.2981(4) -0.01271(18) 0.167(3) Uani 1 1 d . . . . .
H31A H 0.645984 0.248102 -0.013332 0.251 Uiso 1 1 calc R U . . .
H31B H 0.769690 0.295285 -0.031480 0.251 Uiso 1 1 calc R U . . .
H31C H 0.630969 0.334583 -0.032921 0.251 Uiso 1 1 calc R U . . .
C32 C 0.5376(3) 0.4470(2) 0.16183(14) 0.0801(10) Uani 1 1 d . . . . .
H32A H 0.502073 0.421885 0.195165 0.120 Uiso 1 1 calc R U . . .
H32B H 0.467850 0.458718 0.134261 0.120 Uiso 1 1 calc R U . . .
H32C H 0.580568 0.494011 0.173807 0.120 Uiso 1 1 calc R U . . .
C33 C 0.2845(3) 0.14993(19) 0.28638(13) 0.0651(8) Uani 1 1 d . . . . .
H33 H 0.325694 0.196593 0.271013 0.078 Uiso 1 1 calc R U . . .
C34 C 0.1592(3) 0.1755(3) 0.3164(2) 0.1231(17) Uani 1 1 d . . . . .
H34A H 0.117560 0.131218 0.333124 0.185 Uiso 1 1 calc R U . . .
H34B H 0.100300 0.199184 0.288395 0.185 Uiso 1 1 calc R U . . .
H34C H 0.181341 0.212002 0.346615 0.185 Uiso 1 1 calc R U . . .
C35 C 0.2545(5) 0.0969(3) 0.23506(19) 0.1355(19) Uani 1 1 d . . . . .
H35A H 0.333491 0.087505 0.214411 0.203 Uiso 1 1 calc R U . . .
H35B H 0.190649 0.121026 0.209411 0.203 Uiso 1 1 calc R U . . .
H35C H 0.220272 0.048795 0.248884 0.203 Uiso 1 1 calc R U . . .
C36 C 0.4295(2) 0.26633(16) 0.18914(11) 0.0521(6) Uani 1 1 d . . . . .
H36 H 0.394044 0.299736 0.216263 0.062 Uiso 1 1 calc R U . . .
C37 C 0.3632(3) 0.2529(2) 0.13711(13) 0.0703(9) Uani 1 1 d . . . . .
H37 H 0.283621 0.277586 0.129156 0.084 Uiso 1 1 calc R U . . .
C38 C 0.4139(3) 0.2033(2) 0.09686(14) 0.0819(10) Uani 1 1 d . . . . .
H38 H 0.367775 0.193624 0.062134 0.098 Uiso 1 1 calc R U . . .
C39 C 0.5323(3) 0.1682(2) 0.10781(13) 0.0743(9) Uani 1 1 d . . . . .
H39 H 0.566910 0.135082 0.080307 0.089 Uiso 1 1 calc R U . . .
C40 C 0.6010(3) 0.18188(15) 0.15987(11) 0.0512(6) Uani 1 1 d . . . . .
H40 H 0.682067 0.158440 0.166790 0.061 Uiso 1 1 calc R U . . .

loop_
_atom_site_aniso_label
_atom_site_aniso_U_11
_atom_site_aniso_U_22
_atom_site_aniso_U_33
_atom_site_aniso_U_23
_atom_site_aniso_U_13
_atom_site_aniso_U_12
Se1 0.03767(14) 0.05570(17) 0.05478(17) -0.00860(12) -0.00149(11) 0.01174(11)
P2 0.0311(3) 0.0354(3) 0.0362(3) -0.0031(2) 0.0020(2) 0.0006(2)
Al1 0.0406(4) 0.0418(4) 0.0479(4) -0.0051(3) 0.0130(3) -0.0001(3)
N1 0.0348(10) 0.0363(10) 0.0378(10) -0.0007(8) 0.0034(8) -0.0027(8)
N2 0.0362(10) 0.0345(10) 0.0382(10) -0.0033(8) 0.0075(8) -0.0009(8)
N3 0.0569(12) 0.0401(11) 0.0452(12) -0.0043(9) 0.0130(9) -0.0137(10)
N4 0.0536(12) 0.0460(11) 0.0430(12) -0.0004(9) 0.0150(9) -0.0061(10)
N5 0.0576(14) 0.0629(15) 0.0579(14) -0.0024(11) 0.0003(11) 0.0009(11)
C1 0.0407(13) 0.0371(12) 0.0383(13) -0.0003(10) 0.0066(10) 0.0030(10)
C2 0.082(2) 0.0516(16) 0.0648(19) -0.0064(14) 0.0231(15) -0.0285(15)
C3 0.077(2) 0.0548(16) 0.0615(18) -0.0006(14) 0.0259(15) -0.0215(15)
C4 0.0721(19) 0.0639(18) 0.0572(17) -0.0116(14) 0.0239(14) -0.0120(15)
C5 0.0556(17) 0.0676(19) 0.082(2) -0.0091(16) 0.0117(15) 0.0174(15)
C6 0.0418(13) 0.0376(12) 0.0384(13) -0.0031(10) 0.0091(10) -0.0021(10)
C7 0.0599(16) 0.0466(14) 0.0414(14) 0.0021(11) 0.0077(12) 0.0027(12)
C8 0.090(2) 0.0577(18) 0.0543(18) 0.0131(14) 0.0101(16) 0.0002(17)
C9 0.107(3) 0.0496(17) 0.077(2) 0.0128(16) 0.029(2) -0.0135(18)
C10 0.0708(19) 0.0573(18) 0.078(2) -0.0035(16) 0.0198(16) -0.0260(15)
C11 0.0469(14) 0.0488(15) 0.0554(15) -0.0047(12) 0.0122(12) -0.0098(12)
C12 0.0680(19) 0.0691(18) 0.0463(16) 0.0056(13) -0.0105(13) 0.0000(15)
C13 0.151(4) 0.105(3) 0.049(2) -0.0014(18) -0.016(2) -0.016(3)
C14 0.075(2) 0.121(3) 0.105(3) 0.028(2) -0.019(2) 0.023(2)
C15 0.0495(14) 0.0435(13) 0.0439(14) -0.0074(11) 0.0070(11) -0.0108(11)
C16 0.0525(15) 0.0424(14) 0.0548(16) -0.0033(12) 0.0111(12) -0.0047(11)
C17 0.0640(18) 0.0572(17) 0.0613(18) -0.0149(14) 0.0167(14) 0.0002(14)
C18 0.0671(18) 0.074(2) 0.0514(17) -0.0182(15) 0.0100(14) -0.0066(16)
C19 0.0603(17) 0.0733(19) 0.0538(17) -0.0059(14) -0.0032(13) 0.0016(15)
C20 0.0494(15) 0.0533(15) 0.0538(16) -0.0107(12) 0.0042(12) -0.0019(12)
C21 0.0649(19) 0.075(2) 0.079(2) -0.0209(17) 0.0011(16) 0.0138(16)
C22 0.108(3) 0.134(3) 0.053(2) -0.033(2) 0.0043(18) 0.010(2)
C23 0.0716(19) 0.0561(17) 0.076(2) 0.0049(15) 0.0111(16) 0.0051(15)
C24 0.0538(15) 0.0531(15) 0.0385(13) 0.0009(11) 0.0136(11) -0.0002(12)
C25 0.0618(17) 0.0702(19) 0.0503(16) 0.0129(14) 0.0127(13) 0.0090(14)
C26 0.076(2) 0.125(3) 0.0496(18) 0.0092(19) -0.0020(16) 0.012(2)
C27 0.088(3) 0.145(4) 0.0480(18) -0.017(2) 0.0078(17) 0.010(2)
C28 0.074(2) 0.106(3) 0.059(2) -0.0228(18) 0.0261(17) 0.0066(19)
C29 0.0513(16) 0.0679(18) 0.0503(16) -0.0021(13) 0.0153(12) -0.0007(13)
C30 0.0522(17) 0.084(2) 0.080(2) -0.0014(17) 0.0191(15) 0.0045(15)
C31 0.145(5) 0.295(8) 0.061(3) -0.061(4) -0.008(3) 0.028(5)
C32 0.079(2) 0.081(2) 0.081(2) 0.0195(18) 0.0204(17) 0.0286(18)
C33 0.0446(15) 0.077(2) 0.0733(19) 0.0026(16) -0.0081(13) -0.0197(14)
C34 0.046(2) 0.162(4) 0.162(4) 0.043(3) 0.008(2) 0.013(2)
C35 0.180(5) 0.114(3) 0.109(3) -0.007(3) -0.064(3) -0.048(3)
C36 0.0461(14) 0.0621(17) 0.0478(15) -0.0042(12) -0.0021(11) 0.0127(13)
C37 0.0564(17) 0.094(2) 0.0600(18) -0.0039(17) -0.0158(14) 0.0193(16)
C38 0.082(2) 0.108(3) 0.0538(19) -0.0192(18) -0.0292(17) 0.021(2)
C39 0.084(2) 0.089(2) 0.0497(17) -0.0239(16) -0.0126(15) 0.0201(18)
C40 0.0550(15) 0.0555(15) 0.0429(14) -0.0114(12) -0.0039(11) 0.0118(12)

loop_
_atom_type_symbol
_atom_type_description
_atom_type_scat_dispersion_real
_atom_type_scat_dispersion_imag
_atom_type_scat_source
C C 0.0033 0.0016 'International Tables Vol C Tables 4.2.6.8 and 6.1.1.4'
H H 0.0000 0.0000 'International Tables Vol C Tables 4.2.6.8 and 6.1.1.4'
Al Al 0.0645 0.0514 'International Tables Vol C Tables 4.2.6.8 and 6.1.1.4'
N N 0.0061 0.0033 'International Tables Vol C Tables 4.2.6.8 and 6.1.1.4'
P P 0.1023 0.0942 'International Tables Vol C Tables 4.2.6.8 and 6.1.1.4'
Se Se -0.0929 2.2259 'International Tables Vol C Tables 4.2.6.8 and 6.1.1.4'

loop_
_geom_angle_atom_site_label_1
_geom_angle_atom_site_label_2
_geom_angle_atom_site_label_3
_geom_angle
_geom_angle_site_symmetry_1
_geom_angle_site_symmetry_3
_geom_angle_publ_flag
Se1 P2 Al1 136.76(3) . . ?
N1 P2 Se1 120.04(7) . . ?
N1 P2 Al1 43.92(6) . . ?
N1 P2 N2 91.04(9) . . ?
N1 P2 N5 109.49(10) . . ?
N2 P2 Se1 116.35(7) . . ?
N2 P2 Al1 47.44(6) . . ?
N2 P2 N5 108.09(10) . . ?
N5 P2 Se1 110.15(8) . . ?
N5 P2 Al1 113.07(8) . . ?
N1 Al1 P2 37.11(5) . . ?
N1 Al1 N2 75.97(8) . . ?
N1 Al1 C4 113.46(11) . . ?
N1 Al1 C5 118.45(11) . . ?
N2 Al1 P2 39.10(5) . . ?
C4 Al1 P2 130.99(10) . . ?
C4 Al1 N2 124.80(11) . . ?
C4 Al1 C5 111.22(13) . . ?
C5 Al1 P2 117.67(9) . . ?
C5 Al1 N2 109.35(11) . . ?
P2 N1 Al1 98.97(9) . . ?
C6 N1 P2 126.70(15) . . ?
C6 N1 Al1 133.64(14) . . ?
P2 N2 Al1 93.46(8) . . ?
C1 N2 P2 126.69(15) . . ?
C1 N2 Al1 138.31(15) . . ?
C1 N3 C2 110.1(2) . . ?
C1 N3 C15 129.53(19) . . ?
C2 N3 C15 119.9(2) . . ?
C1 N4 C3 109.3(2) . . ?
C1 N4 C24 130.8(2) . . ?
C3 N4 C24 119.4(2) . . ?
C36 N5 P2 120.10(18) . . ?
C40 N5 P2 121.38(18) . . ?
C40 N5 C36 118.5(2) . . ?
N2 C1 N3 124.4(2) . . ?
N2 C1 N4 130.4(2) . . ?
N3 C1 N4 105.10(19) . . ?
N3 C2 H2 126.3 . . ?
C3 C2 N3 107.5(2) . . ?
C3 C2 H2 126.3 . . ?
N4 C3 H3 126.0 . . ?
C2 C3 N4 108.0(2) . . ?
C2 C3 H3 126.0 . . ?
Al1 C4 H4A 109.5 . . ?
Al1 C4 H4B 109.5 . . ?
Al1 C4 H4C 109.5 . . ?
H4A C4 H4B 109.5 . . ?
H4A C4 H4C 109.5 . . ?
H4B C4 H4C 109.5 . . ?
Al1 C5 H5A 109.5 . . ?
Al1 C5 H5B 109.5 . . ?
Al1 C5 H5C 109.5 . . ?
H5A C5 H5B 109.5 . . ?
H5A C5 H5C 109.5 . . ?
H5B C5 H5C 109.5 . . ?
C7 C6 N1 120.7(2) . . ?
C11 C6 N1 119.5(2) . . ?
C11 C6 C7 119.6(2) . . ?
C6 C7 C12 124.6(2) . . ?
C8 C7 C6 118.4(3) . . ?
C8 C7 C12 116.9(2) . . ?
C7 C8 H8 119.0 . . ?
C9 C8 C7 122.0(3) . . ?
C9 C8 H8 119.0 . . ?
C8 C9 H9 120.2 . . ?
C8 C9 C10 119.5(3) . . ?
C10 C9 H9 120.2 . . ?
C9 C10 H10 119.1 . . ?
C9 C10 C11 121.8(3) . . ?
C11 C10 H10 119.1 . . ?
C6 C11 C33 122.5(2) . . ?
C10 C11 C6 118.5(3) . . ?
C10 C11 C33 118.8(3) . . ?
C7 C12 H12 107.9 . . ?
C7 C12 C13 110.3(3) . . ?
C7 C12 C14 112.7(3) . . ?
C13 C12 H12 107.9 . . ?
C14 C12 H12 107.9 . . ?
C14 C12 C13 110.0(3) . . ?
C12 C13 H13A 109.5 . . ?
C12 C13 H13B 109.5 . . ?
C12 C13 H13C 109.5 . . ?
H13A C13 H13B 109.5 . . ?
H13A C13 H13C 109.5 . . ?
H13B C13 H13C 109.5 . . ?
C12 C14 H14A 109.5 . . ?
C12 C14 H14B 109.5 . . ?
C12 C14 H14C 109.5 . . ?
H14A C14 H14B 109.5 . . ?
H14A C14 H14C 109.5 . . ?
H14B C14 H14C 109.5 . . ?
C16 C15 N3 119.0(2) . . ?
C20 C15 N3 117.6(2) . . ?
C20 C15 C16 122.8(2) . . ?
C15 C16 C23 122.0(2) . . ?
C17 C16 C15 117.2(3) . . ?
C17 C16 C23 120.8(2) . . ?
C16 C17 H17 118.9 . . ?
C18 C17 C16 122.3(3) . . ?
C18 C17 H17 118.9 . . ?
C17 C18 C19 118.3(3) . . ?
C17 C18 C22 121.3(3) . . ?
C19 C18 C22 120.4(3) . . ?
C18 C19 H19 118.9 . . ?
C20 C19 C18 122.1(3) . . ?
C20 C19 H19 118.9 . . ?
C15 C20 C21 121.6(2) . . ?
C19 C20 C15 117.3(2) . . ?
C19 C20 C21 121.1(3) . . ?
C20 C21 H21A 109.5 . . ?
C20 C21 H21B 109.5 . . ?
C20 C21 H21C 109.5 . . ?
H21A C21 H21B 109.5 . . ?
H21A C21 H21C 109.5 . . ?
H21B C21 H21C 109.5 . . ?
C18 C22 H22A 109.5 . . ?
C18 C22 H22B 109.5 . . ?
C18 C22 H22C 109.5 . . ?
H22A C22 H22B 109.5 . . ?
H22A C22 H22C 109.5 . . ?
H22B C22 H22C 109.5 . . ?
C16 C23 H23A 109.5 . . ?
C16 C23 H23B 109.5 . . ?
C16 C23 H23C 109.5 . . ?
H23A C23 H23B 109.5 . . ?
H23A C23 H23C 109.5 . . ?
H23B C23 H23C 109.5 . . ?
C25 C24 N4 118.5(2) . . ?
C25 C24 C29 122.5(2) . . ?
C29 C24 N4 118.1(2) . . ?
C24 C25 C26 117.1(3) . . ?
C24 C25 C32 121.4(3) . . ?
C26 C25 C32 121.5(3) . . ?
C25 C26 H26 118.9 . . ?
C27 C26 C25 122.1(3) . . ?
C27 C26 H26 118.9 . . ?
C26 C27 C28 118.5(3) . . ?
C26 C27 C31 120.8(4) . . ?
C28 C27 C31 120.7(4) . . ?
C27 C28 H28 118.7 . . ?
C29 C28 C27 122.6(3) . . ?
C29 C28 H28 118.7 . . ?
C24 C29 C30 122.7(3) . . ?
C28 C29 C24 117.0(3) . . ?
C28 C29 C30 120.3(3) . . ?
C29 C30 H30A 109.5 . . ?
C29 C30 H30B 109.5 . . ?
C29 C30 H30C 109.5 . . ?
H30A C30 H30B 109.5 . . ?
H30A C30 H30C 109.5 . . ?
H30B C30 H30C 109.5 . . ?
C27 C31 H31A 109.5 . . ?
C27 C31 H31B 109.5 . . ?
C27 C31 H31C 109.5 . . ?
H31A C31 H31B 109.5 . . ?
H31A C31 H31C 109.5 . . ?
H31B C31 H31C 109.5 . . ?
C25 C32 H32A 109.5 . . ?
C25 C32 H32B 109.5 . . ?
C25 C32 H32C 109.5 . . ?
H32A C32 H32B 109.5 . . ?
H32A C32 H32C 109.5 . . ?
H32B C32 H32C 109.5 . . ?
C11 C33 H33 107.2 . . ?
C11 C33 C34 110.2(3) . . ?
C11 C33 C35 112.9(3) . . ?
C34 C33 H33 107.2 . . ?
C35 C33 H33 107.2 . . ?
C35 C33 C34 111.8(3) . . ?
C33 C34 H34A 109.5 . . ?
C33 C34 H34B 109.5 . . ?
C33 C34 H34C 109.5 . . ?
H34A C34 H34B 109.5 . . ?
H34A C34 H34C 109.5 . . ?
H34B C34 H34C 109.5 . . ?
C33 C35 H35A 109.5 . . ?
C33 C35 H35B 109.5 . . ?
C33 C35 H35C 109.5 . . ?
H35A C35 H35B 109.5 . . ?
H35A C35 H35C 109.5 . . ?
H35B C35 H35C 109.5 . . ?
N5 C36 H36 119.8 . . ?
C37 C36 N5 120.4(2) . . ?
C37 C36 H36 119.8 . . ?
C36 C37 H37 119.8 . . ?
C38 C37 C36 120.4(3) . . ?
C38 C37 H37 119.8 . . ?
C37 C38 H38 120.0 . . ?
C39 C38 C37 120.0(3) . . ?
C39 C38 H38 120.0 . . ?
C38 C39 H39 119.9 . . ?
C38 C39 C40 120.2(3) . . ?
C40 C39 H39 119.9 . . ?
N5 C40 C39 120.4(2) . . ?
N5 C40 H40 119.8 . . ?
C39 C40 H40 119.8 . . ?

loop_
_geom_bond_atom_site_label_1
_geom_bond_atom_site_label_2
_geom_bond_distance
_geom_bond_site_symmetry_2
_geom_bond_publ_flag
Se1 P2 2.0871(6) . ?
P2 Al1 2.6914(9) . ?
P2 N1 1.6440(18) . ?
P2 N2 1.7005(18) . ?
P2 N5 1.832(2) . ?
Al1 N1 1.8900(19) . ?
Al1 N2 1.9861(18) . ?
Al1 C4 1.945(3) . ?
Al1 C5 1.973(3) . ?
N1 C6 1.437(3) . ?
N2 C1 1.340(3) . ?
N3 C1 1.357(3) . ?
N3 C2 1.384(3) . ?
N3 C15 1.441(3) . ?
N4 C1 1.362(3) . ?
N4 C3 1.390(3) . ?
N4 C24 1.441(3) . ?
N5 C36 1.396(3) . ?
N5 C40 1.383(3) . ?
C2 H2 0.9300 . ?
C2 C3 1.314(4) . ?
C3 H3 0.9300 . ?
C4 H4A 0.9600 . ?
C4 H4B 0.9600 . ?
C4 H4C 0.9600 . ?
C5 H5A 0.9600 . ?
C5 H5B 0.9600 . ?
C5 H5C 0.9600 . ?
C6 C7 1.410(3) . ?
C6 C11 1.407(3) . ?
C7 C8 1.395(4) . ?
C7 C12 1.511(4) . ?
C8 H8 0.9300 . ?
C8 C9 1.362(4) . ?
C9 H9 0.9300 . ?
C9 C10 1.362(4) . ?
C10 H10 0.9300 . ?
C10 C11 1.398(4) . ?
C11 C33 1.503(4) . ?
C12 H12 0.9800 . ?
C12 C13 1.543(4) . ?
C12 C14 1.530(4) . ?
C13 H13A 0.9600 . ?
C13 H13B 0.9600 . ?
C13 H13C 0.9600 . ?
C14 H14A 0.9600 . ?
C14 H14B 0.9600 . ?
C14 H14C 0.9600 . ?
C15 C16 1.392(3) . ?
C15 C20 1.390(4) . ?
C16 C17 1.384(4) . ?
C16 C23 1.500(4) . ?
C17 H17 0.9300 . ?
C17 C18 1.379(4) . ?
C18 C19 1.389(4) . ?
C18 C22 1.520(4) . ?
C19 H19 0.9300 . ?
C19 C20 1.382(4) . ?
C20 C21 1.507(4) . ?
C21 H21A 0.9600 . ?
C21 H21B 0.9600 . ?
C21 H21C 0.9600 . ?
C22 H22A 0.9600 . ?
C22 H22B 0.9600 . ?
C22 H22C 0.9600 . ?
C23 H23A 0.9600 . ?
C23 H23B 0.9600 . ?
C23 H23C 0.9600 . ?
C24 C25 1.387(4) . ?
C24 C29 1.398(4) . ?
C25 C26 1.387(4) . ?
C25 C32 1.502(4) . ?
C26 H26 0.9300 . ?
C26 C27 1.374(5) . ?
C27 C28 1.375(5) . ?
C27 C31 1.522(5) . ?
C28 H28 0.9300 . ?
C28 C29 1.375(4) . ?
C29 C30 1.498(4) . ?
C30 H30A 0.9600 . ?
C30 H30B 0.9600 . ?
C30 H30C 0.9600 . ?
C31 H31A 0.9600 . ?
C31 H31B 0.9600 . ?
C31 H31C 0.9600 . ?
C32 H32A 0.9600 . ?
C32 H32B 0.9600 . ?
C32 H32C 0.9600 . ?
C33 H33 0.9800 . ?
C33 C34 1.533(5) . ?
C33 C35 1.517(5) . ?
C34 H34A 0.9600 . ?
C34 H34B 0.9600 . ?
C34 H34C 0.9600 . ?
C35 H35A 0.9600 . ?
C35 H35B 0.9600 . ?
C35 H35C 0.9600 . ?
C36 H36 0.9300 . ?
C36 C37 1.376(4) . ?
C37 H37 0.9300 . ?
C37 C38 1.372(4) . ?
C38 H38 0.9300 . ?
C38 C39 1.367(4) . ?
C39 H39 0.9300 . ?
C39 C40 1.389(4) . ?
C40 H40 0.9300 . ?

loop_
_geom_torsion_atom_site_label_1
_geom_torsion_atom_site_label_2
_geom_torsion_atom_site_label_3
_geom_torsion_atom_site_label_4
_geom_torsion
_geom_torsion_site_symmetry_1
_geom_torsion_site_symmetry_2
_geom_torsion_site_symmetry_3
_geom_torsion_site_symmetry_4
_geom_torsion_publ_flag
Se1 P2 N1 Al1 127.79(6) . . . . ?
Se1 P2 N1 C6 -43.7(2) . . . . ?
Se1 P2 N2 Al1 -130.46(6) . . . . ?
Se1 P2 N2 C1 37.5(2) . . . . ?
Se1 P2 N5 C36 -175.93(18) . . . . ?
Se1 P2 N5 C40 6.8(2) . . . . ?
P2 Al1 N1 C6 170.6(3) . . . . ?
P2 N1 C6 C7 85.1(2) . . . . ?
P2 N1 C6 C11 -99.7(2) . . . . ?
P2 N2 C1 N3 -135.0(2) . . . . ?
P2 N2 C1 N4 47.0(3) . . . . ?
P2 N5 C36 C37 -176.1(2) . . . . ?
P2 N5 C40 C39 175.4(2) . . . . ?
Al1 P2 N1 C6 -171.5(2) . . . . ?
Al1 P2 N2 C1 167.9(2) . . . . ?
Al1 P2 N5 C36 2.8(2) . . . . ?
Al1 P2 N5 C40 -174.46(19) . . . . ?
Al1 N1 C6 C7 -83.3(3) . . . . ?
Al1 N1 C6 C11 91.9(3) . . . . ?
Al1 N2 C1 N3 26.7(4) . . . . ?
Al1 N2 C1 N4 -151.3(2) . . . . ?
N1 P2 N2 Al1 -5.87(9) . . . . ?
N1 P2 N2 C1 162.1(2) . . . . ?
N1 P2 N5 C36 50.0(2) . . . . ?
N1 P2 N5 C40 -127.3(2) . . . . ?
N1 C6 C7 C8 178.6(2) . . . . ?
N1 C6 C7 C12 1.6(4) . . . . ?
N1 C6 C11 C10 -178.4(2) . . . . ?
N1 C6 C11 C33 -2.5(3) . . . . ?
N2 P2 N1 Al1 6.23(9) . . . . ?
N2 P2 N1 C6 -165.30(19) . . . . ?
N2 P2 N5 C36 -47.8(2) . . . . ?
N2 P2 N5 C40 134.9(2) . . . . ?
N2 Al1 N1 P2 -5.50(8) . . . . ?
N2 Al1 N1 C6 165.1(2) . . . . ?
N3 C2 C3 N4 0.4(4) . . . . ?
N3 C15 C16 C17 -170.8(2) . . . . ?
N3 C15 C16 C23 10.1(4) . . . . ?
N3 C15 C20 C19 170.7(2) . . . . ?
N3 C15 C20 C21 -8.0(4) . . . . ?
N4 C24 C25 C26 172.6(3) . . . . ?
N4 C24 C25 C32 -5.2(4) . . . . ?
N4 C24 C29 C28 -172.9(3) . . . . ?
N4 C24 C29 C30 5.0(4) . . . . ?
N5 P2 N1 Al1 -103.39(10) . . . . ?
N5 P2 N1 C6 85.1(2) . . . . ?
N5 P2 N2 Al1 105.05(10) . . . . ?
N5 P2 N2 C1 -87.0(2) . . . . ?
N5 C36 C37 C38 0.5(5) . . . . ?
C1 N3 C2 C3 -0.4(3) . . . . ?
C1 N3 C15 C16 -101.5(3) . . . . ?
C1 N3 C15 C20 86.9(3) . . . . ?
C1 N4 C3 C2 -0.2(3) . . . . ?
C1 N4 C24 C25 73.0(3) . . . . ?
C1 N4 C24 C29 -117.3(3) . . . . ?
C2 N3 C1 N2 -178.2(2) . . . . ?
C2 N3 C1 N4 0.3(3) . . . . ?
C2 N3 C15 C16 87.5(3) . . . . ?
C2 N3 C15 C20 -84.1(3) . . . . ?
C3 N4 C1 N2 178.3(2) . . . . ?
C3 N4 C1 N3 0.0(3) . . . . ?
C3 N4 C24 C25 -97.7(3) . . . . ?
C3 N4 C24 C29 72.0(3) . . . . ?
C4 Al1 N1 P2 -127.69(12) . . . . ?
C4 Al1 N1 C6 42.9(2) . . . . ?
C5 Al1 N1 P2 99.16(13) . . . . ?
C5 Al1 N1 C6 -90.2(2) . . . . ?
C6 C7 C8 C9 -1.3(4) . . . . ?
C6 C7 C12 C13 113.6(3) . . . . ?
C6 C7 C12 C14 -123.0(3) . . . . ?
C6 C11 C33 C34 -107.6(3) . . . . ?
C6 C11 C33 C35 126.6(3) . . . . ?
C7 C6 C11 C10 -3.1(3) . . . . ?
C7 C6 C11 C33 172.8(2) . . . . ?
C7 C8 C9 C10 -1.0(5) . . . . ?
C8 C7 C12 C13 -63.4(3) . . . . ?
C8 C7 C12 C14 59.9(3) . . . . ?
C8 C9 C10 C11 1.3(5) . . . . ?
C9 C10 C11 C6 0.8(4) . . . . ?
C9 C10 C11 C33 -175.3(3) . . . . ?
C10 C11 C33 C34 68.3(4) . . . . ?
C10 C11 C33 C35 -57.5(4) . . . . ?
C11 C6 C7 C8 3.4(3) . . . . ?
C11 C6 C7 C12 -173.7(2) . . . . ?
C12 C7 C8 C9 176.0(3) . . . . ?
C15 N3 C1 N2 10.1(4) . . . . ?
C15 N3 C1 N4 -171.4(2) . . . . ?
C15 N3 C2 C3 172.2(3) . . . . ?
C15 C16 C17 C18 0.2(4) . . . . ?
C16 C15 C20 C19 -0.6(4) . . . . ?
C16 C15 C20 C21 -179.3(3) . . . . ?
C16 C17 C18 C19 -0.6(4) . . . . ?
C16 C17 C18 C22 -179.7(3) . . . . ?
C17 C18 C19 C20 0.4(4) . . . . ?
C18 C19 C20 C15 0.1(4) . . . . ?
C18 C19 C20 C21 178.9(3) . . . . ?
C20 C15 C16 C17 0.4(4) . . . . ?
C20 C15 C16 C23 -178.8(2) . . . . ?
C22 C18 C19 C20 179.5(3) . . . . ?
C23 C16 C17 C18 179.4(3) . . . . ?
C24 N4 C1 N2 6.8(4) . . . . ?
C24 N4 C1 N3 -171.5(2) . . . . ?
C24 N4 C3 C2 172.3(3) . . . . ?
C24 C25 C26 C27 -1.5(5) . . . . ?
C25 C24 C29 C28 -3.7(4) . . . . ?
C25 C24 C29 C30 174.3(3) . . . . ?
C25 C26 C27 C28 0.1(6) . . . . ?
C25 C26 C27 C31 -179.2(4) . . . . ?
C26 C27 C28 C29 -0.4(6) . . . . ?
C27 C28 C29 C24 2.1(5) . . . . ?
C27 C28 C29 C30 -175.9(3) . . . . ?
C29 C24 C25 C26 3.4(4) . . . . ?
C29 C24 C25 C32 -174.4(3) . . . . ?
C31 C27 C28 C29 178.8(4) . . . . ?
C32 C25 C26 C27 176.3(4) . . . . ?
C36 N5 C40 C39 -1.9(4) . . . . ?
C36 C37 C38 C39 -1.4(6) . . . . ?
C37 C38 C39 C40 0.7(6) . . . . ?
C38 C39 C40 N5 1.0(5) . . . . ?
C40 N5 C36 C37 1.2(4) . . . . ?
